data_7108694
loop_
_publ_author_name
'Lei Zhang'
'Bartosz Marzec'
'Rodolphe Clerac'
'Yanhui Chen'
'Hongzhou Zhang'
'Wolfgang Schmitt'

_publ_section_title
;
 Supramolecular approaches to metal-organic gels using
 &#x0091;Chevrel-type&#x0092; coordination clusters as building units
;
_journal_name_full Chem.Commun.
_journal_page_first 66
_journal_paper_doi 10.1039/c2cc35486a
_journal_volume 49
_journal_year 2013
_chemical_formula_sum 'C62 H112 Cl5 Mn7 N6 O29 P8'
_chemical_formula_weight 2215.17
_chemical_name_systematic
;
?
;
_space_group_IT_number 14
_symmetry_cell_setting monoclinic
_symmetry_space_group_name_Hall '-P 2ybc'
_symmetry_space_group_name_H-M 'P 1 21/c 1'
_atom_sites_solution_hydrogens geom
_atom_sites_solution_primary direct
_atom_sites_solution_secondary difmap
_audit_creation_method SHELXL-97
_cell_angle_alpha 90.00
_cell_angle_beta 103.59(3)
_cell_angle_gamma 90.00
_cell_formula_units_Z 4
_cell_length_a 24.577(5)
_cell_length_b 35.726(7)
_cell_length_c 14.376(3)
_cell_measurement_reflns_used 27145
_cell_measurement_temperature 150(2)
_cell_measurement_theta_max 26.65
_cell_measurement_theta_min 1.00
_cell_volume 12269(5)
_computing_cell_refinement 'SMART (Bruker, 1997)'
_computing_data_collection 'SMART (Bruker, 1997)'
_computing_data_reduction 'SAINT (Bruker, 1997)'
_computing_molecular_graphics 'DIAMOND (Brandenburg, 1999)'
_computing_publication_material 'SHELXL-97 (Sheldrick, 1997)'
_computing_structure_refinement 'SHELXL-97 (Sheldrick, 1997)'
_computing_structure_solution 'SHELXS-97 (Sheldrick, 1990)'
_diffrn_ambient_temperature 150(2)
_diffrn_measured_fraction_theta_full 0.999
_diffrn_measured_fraction_theta_max 0.999
_diffrn_measurement_device_type 'Bruker APEX CCD'
_diffrn_measurement_method w-scan
_diffrn_radiation_monochromator graphite
_diffrn_radiation_source 'fine-focus sealed tube'
_diffrn_radiation_type MoK\a
_diffrn_radiation_wavelength 0.71073
_diffrn_reflns_av_R_equivalents 0.1023
_diffrn_reflns_av_sigmaI/netI 0.0770
_diffrn_reflns_limit_h_max 29
_diffrn_reflns_limit_h_min -29
_diffrn_reflns_limit_k_max 42
_diffrn_reflns_limit_k_min -42
_diffrn_reflns_limit_l_max 17
_diffrn_reflns_limit_l_min -17
_diffrn_reflns_number 131252
_diffrn_reflns_theta_full 25.00
_diffrn_reflns_theta_max 25.00
_diffrn_reflns_theta_min 0.85
_exptl_absorpt_coefficient_mu 0.967
_exptl_absorpt_correction_T_max 0.944
_exptl_absorpt_correction_T_min 0.911
_exptl_absorpt_correction_type multi-scan
_exptl_absorpt_process_details '(SADABS; Bruker, 1997)'
_exptl_crystal_colour red
_exptl_crystal_density_diffrn 1.199
_exptl_crystal_density_method 'not measured'
_exptl_crystal_description block
_exptl_crystal_F_000 4551
_exptl_crystal_size_max 0.12
_exptl_crystal_size_mid 0.08
_exptl_crystal_size_min 0.06
_platon_squeeze_details
;
The PLATON SQUEEZE procedure was used to treat regions of
diffuse solvent which could not be sensibly modelled
in terms of atomic sites. Their contribution to the
diffraction pattern was removed and modified F(obs)**2
written to a new HKL file. The number of electrons thus located,
138 per unit cell, is included in the formula, formula weight,
calculated density, and F(000). This residual electron density
was assigned to three and one half molecules of the water solvent,
[138/4 = 34.5e per molecule; three and one half molecules
of the water would give 35e].
;
_refine_diff_density_max 3.981
_refine_diff_density_min -1.422
_refine_diff_density_rms 0.198
_refine_ls_extinction_method none
_refine_ls_goodness_of_fit_ref 0.982
_refine_ls_hydrogen_treatment constr
_refine_ls_matrix_type full
_refine_ls_number_parameters 1103
_refine_ls_number_reflns 21598
_refine_ls_number_restraints 12
_refine_ls_restrained_S_all 0.983
_refine_ls_R_factor_all 0.1451
_refine_ls_R_factor_gt 0.1093
_refine_ls_shift/su_max 0.001
_refine_ls_shift/su_mean 0.000
_refine_ls_structure_factor_coef Fsqd
_refine_ls_weighting_details 'calc w=1/[\s^2^(Fo^2^)+(0.3000P)^2^+0.0000P] where P=(Fo^2^+2Fc^2^)/3'
_refine_ls_weighting_scheme calc
_refine_ls_wR_factor_gt 0.3338
_refine_ls_wR_factor_ref 0.3693
_reflns_number_gt 14485
_reflns_number_total 21598
_reflns_threshold_expression >2sigma(I)
_cod_data_source_file c2cc35486a.txt
_cod_data_source_block a2
_cod_original_cell_volume 12269(4)
_cod_original_sg_symbol_H-M 'P 21/c'
_cod_database_code 7108694

loop_
_symmetry_equiv_pos_as_xyz
'x, y, z'
'-x, y+1/2, -z+1/2'
'-x, -y, -z'
'x, -y-1/2, z-1/2'

loop_
_atom_site_label
_atom_site_type_symbol
_atom_site_fract_x
_atom_site_fract_y
_atom_site_fract_z
_atom_site_U_iso_or_equiv
_atom_site_adp_type
_atom_site_occupancy
_atom_site_symmetry_multiplicity
_atom_site_calc_flag
_atom_site_refinement_flags
Mn1 Mn 0.20996(5) 0.03600(3) 0.77401(8) 0.0198(3) Uani 1 1 d .
Mn2 Mn 0.19720(5) 0.14859(3) 0.64404(8) 0.0185(3) Uani 1 1 d .
Mn3 Mn 0.35970(5) 0.10506(3) 0.80240(8) 0.0219(3) Uani 1 1 d .
Mn4 Mn 0.33741(5) 0.00470(3) 0.62055(8) 0.0247(3) Uani 1 1 d .
Mn5 Mn 0.17396(6) 0.04857(3) 0.46049(9) 0.0278(3) Uani 1 1 d .
Mn6 Mn 0.32553(5) 0.11667(3) 0.49163(8) 0.0250(3) Uani 1 1 d .
P8 P 0.34037(9) 0.01889(6) 0.84093(14) 0.0227(5) Uani 1 1 d .
P9 P 0.32329(8) 0.17385(6) 0.66029(14) 0.0218(5) Uani 1 1 d .
P10 P 0.11558(8) 0.07836(6) 0.62071(15) 0.0240(5) Uani 1 1 d .
P11 P 0.21160(9) -0.02028(6) 0.60272(14) 0.0246(5) Uani 1 1 d .
P12 P 0.24227(8) 0.11793(5) 0.85540(13) 0.0202(4) Uani 1 1 d .
P13 P 0.19559(9) 0.13483(6) 0.42495(14) 0.0253(5) Uani 1 1 d .
P14 P 0.42019(9) 0.07441(6) 0.64476(16) 0.0280(5) Uani 1 1 d .
P15 P 0.29077(11) 0.03506(6) 0.40820(15) 0.0320(6) Uani 1 1 d .
O3 O 0.1218(2) 0.07073(15) 0.5206(4) 0.0274(13) Uani 1 1 d .
O4 O 0.3397(2) -0.00393(15) 0.7508(4) 0.0252(12) Uani 1 1 d .
O5 O 0.1720(2) 0.14737(15) 0.5094(4) 0.0217(12) Uani 1 1 d .
O6 O 0.3431(2) 0.15427(15) 0.7560(4) 0.0263(12) Uani 1 1 d .
O7 O 0.2073(2) 0.08213(14) 0.8359(4) 0.0209(11) Uani 1 1 d .
O8 O 0.2233(2) 0.14742(14) 0.7779(3) 0.0215(12) Uani 1 1 d .
O9 O 0.2140(2) -0.00863(15) 0.7062(4) 0.0251(12) Uani 1 1 d .
O10 O 0.1370(2) 0.11729(14) 0.6555(4) 0.0204(11) Uani 1 1 d .
O11 O 0.3911(2) 0.09051(16) 0.5468(4) 0.0294(13) Uani 1 1 d .
O12 O 0.3019(2) 0.07758(15) 0.4039(4) 0.0293(13) Uani 1 1 d .
O13 O 0.1798(3) 0.09396(16) 0.3965(4) 0.0327(14) Uani 1 1 d .
O14 O 0.2819(2) 0.02633(15) 0.8546(4) 0.0250(12) Uani 1 1 d .
O15 O 0.1409(2) 0.04735(14) 0.6895(4) 0.0241(12) Uani 1 1 d .
O16 O 0.3311(3) 0.01629(17) 0.4912(4) 0.0341(15) Uani 1 1 d .
O17 O 0.3045(2) 0.10965(14) 0.8738(4) 0.0223(12) Uani 1 1 d .
O18 O 0.2599(2) 0.17748(14) 0.6321(4) 0.0215(11) Uani 1 1 d .
O19 O 0.2701(2) -0.02259(15) 0.5839(4) 0.0268(13) Uani 1 1 d .
O20 O 0.2300(3) 0.02742(16) 0.4074(4) 0.0331(14) Uani 1 1 d .
O22 O 0.2580(2) 0.14192(15) 0.4421(4) 0.0264(12) Uani 1 1 d .
O23 O 0.3741(2) 0.05505(15) 0.8452(4) 0.0260(12) Uani 1 1 d .
O24 O 0.3473(2) 0.15600(15) 0.5825(4) 0.0256(12) Uani 1 1 d .
O26 O 0.4032(2) 0.03418(16) 0.6564(4) 0.0301(13) Uani 1 1 d .
O35 O 0.1721(2) 0.00399(15) 0.5305(4) 0.0293(13) Uani 1 1 d .
O37 O 0.4128(2) 0.09966(16) 0.7278(4) 0.0284(13) Uani 1 1 d .
N25 N 0.1440(3) 0.20005(18) 0.6452(5) 0.0268(16) Uani 1 1 d .
N27 N 0.1719(3) 0.00435(19) 0.8779(5) 0.0270(15) Uani 1 1 d .
N36 N 0.3869(4) -0.0479(2) 0.6139(6) 0.040(2) Uani 1 1 d .
N39 N 0.4259(3) 0.1281(2) 0.9239(5) 0.0346(18) Uani 1 1 d .
N40 N 0.3673(3) 0.1442(2) 0.3876(5) 0.0350(18) Uani 1 1 d .
N45 N 0.1052(4) 0.0300(2) 0.3400(5) 0.043(2) Uani 1 1 d .
C13 C 0.4215(4) 0.1629(3) 0.9566(7) 0.039(2) Uani 1 1 d .
H13A H 0.3896 0.1767 0.9300 0.047 Uiso 1 1 calc R
C14 C 0.4397(5) 0.1829(3) 0.3576(8) 0.052(3) Uani 1 1 d .
H14A H 0.4682 0.2001 0.3793 0.062 Uiso 1 1 calc R
C15 C 0.1088(5) -0.0015(3) 0.2902(7) 0.046(3) Uani 1 1 d .
H15A H 0.1415 -0.0156 0.3066 0.055 Uiso 1 1 calc R
C16 C 0.1263(4) -0.0669(4) 0.6152(9) 0.059(3) Uani 1 1 d .
H16A H 0.1135 -0.0920 0.6198 0.089 Uiso 1 1 calc R
H16B H 0.0996 -0.0536 0.5670 0.089 Uiso 1 1 calc R
H16C H 0.1303 -0.0545 0.6757 0.089 Uiso 1 1 calc R
C17 C 0.4256(5) 0.1720(3) 0.2600(8) 0.049(3) Uani 1 1 d .
H17A H 0.4461 0.1809 0.2180 0.059 Uiso 1 1 calc R
C18 C 0.0659(6) -0.0137(4) 0.2158(7) 0.057(3) Uani 1 1 d .
H18A H 0.0693 -0.0356 0.1826 0.068 Uiso 1 1 calc R
C21 C 0.4616(5) 0.1790(3) 1.0270(8) 0.055(3) Uani 1 1 d .
H21A H 0.4580 0.2037 1.0450 0.066 Uiso 1 1 calc R
C22 C 0.5115(5) 0.1226(4) 1.0396(9) 0.072(4) Uani 1 1 d .
H22A H 0.5424 0.1077 1.0655 0.086 Uiso 1 1 calc R
C23 C 0.5087(5) 0.1576(4) 1.0724(9) 0.066(3) Uani 1 1 d .
H23A H 0.5364 0.1672 1.1223 0.079 Uiso 1 1 calc R
C24 C 0.0578(5) 0.0497(3) 0.3140(7) 0.055(3) Uani 1 1 d .
H24A H 0.0539 0.0713 0.3478 0.066 Uiso 1 1 calc R
C25 C 0.1670(4) 0.1443(3) 0.9497(7) 0.042(2) Uani 1 1 d .
H25A H 0.1601 0.1549 1.0072 0.063 Uiso 1 1 calc R
H25B H 0.1471 0.1211 0.9360 0.063 Uiso 1 1 calc R
H25C H 0.1544 0.1614 0.8975 0.063 Uiso 1 1 calc R
C26 C 0.3828(5) 0.1489(3) 0.2292(7) 0.052(3) Uani 1 1 d .
H26A H 0.3724 0.1423 0.1648 0.063 Uiso 1 1 calc R
C27 C 0.1581(6) -0.0528(3) 0.9519(10) 0.076(4) Uani 1 1 d .
H27A H 0.1632 -0.0786 0.9555 0.091 Uiso 1 1 calc R
C28 C 0.0183(6) 0.0076(4) 0.1927(8) 0.069(4) Uani 1 1 d .
H28A H -0.0116 -0.0001 0.1439 0.083 Uiso 1 1 calc R
C29 C 0.1754(6) -0.0807(3) 0.4838(8) 0.066(4) Uani 1 1 d .
H29A H 0.1665 -0.1069 0.4788 0.099 Uiso 1 1 calc R
H29B H 0.2098 -0.0764 0.4649 0.099 Uiso 1 1 calc R
H29C H 0.1458 -0.0668 0.4426 0.099 Uiso 1 1 calc R
C30 C 0.3522(3) 0.2212(3) 0.6765(6) 0.032(2) Uani 1 1 d .
C31 C 0.4378(5) -0.0518(3) 0.6690(8) 0.059(3) Uani 1 1 d .
H31A H 0.4549 -0.0319 0.7066 0.071 Uiso 1 1 calc R
C32 C 0.3626(5) -0.0766(3) 0.5567(10) 0.062(4) Uani 1 1 d .
H32A H 0.3271 -0.0738 0.5168 0.075 Uiso 1 1 calc R
C33 C 0.3841(5) 0.0143(4) 1.0330(7) 0.062(3) Uani 1 1 d .
H33A H 0.4068 0.0008 1.0860 0.092 Uiso 1 1 calc R
H33B H 0.3481 0.0192 1.0454 0.092 Uiso 1 1 calc R
H33C H 0.4020 0.0375 1.0245 0.092 Uiso 1 1 calc R
C34 C 0.3635(5) 0.0251(4) 0.2946(8) 0.067(4) Uani 1 1 d .
H34A H 0.3708 0.0160 0.2359 0.100 Uiso 1 1 calc R
H34B H 0.3894 0.0140 0.3479 0.100 Uiso 1 1 calc R
H34C H 0.3677 0.0518 0.2975 0.100 Uiso 1 1 calc R
C35 C 0.2623(6) 0.0320(3) 0.2137(7) 0.067(4) Uani 1 1 d .
H35A H 0.2624 0.0178 0.1570 0.100 Uiso 1 1 calc R
H35B H 0.2730 0.0574 0.2050 0.100 Uiso 1 1 calc R
H35C H 0.2255 0.0317 0.2255 0.100 Uiso 1 1 calc R
C36 C 0.1859(7) 0.1526(3) 0.2373(7) 0.077(5) Uani 1 1 d .
H36A H 0.1672 0.1666 0.1820 0.116 Uiso 1 1 calc R
H36B H 0.1799 0.1264 0.2250 0.116 Uiso 1 1 calc R
H36C H 0.2253 0.1578 0.2509 0.116 Uiso 1 1 calc R
C37 C 0.3921(8) -0.1107(3) 0.5589(17) 0.118(8) Uani 1 1 d .
H37A H 0.3758 -0.1302 0.5192 0.141 Uiso 1 1 calc R
C38 C 0.1626(4) 0.1639(2) 0.3236(6) 0.034(2) Uani 1 1 d .
C39 C 0.4424(7) -0.1154(5) 0.6161(12) 0.084(4) Uani 1 1 d U
H39A H 0.4610 -0.1382 0.6188 0.101 Uiso 1 1 calc R
C40 C 0.4658(6) -0.0862(5) 0.6702(12) 0.088(5) Uani 1 1 d .
H40A H 0.5015 -0.0889 0.7096 0.106 Uiso 1 1 calc R
C41 C 0.1817(4) -0.0676(2) 0.5888(6) 0.038(2) Uani 1 1 d .
C42 C 0.3037(5) 0.0148(3) 0.2986(7) 0.049(3) Uani 1 1 d .
C43 C 0.3767(4) -0.0094(3) 0.9416(6) 0.038(2) Uani 1 1 d .
C44 C 0.2285(4) 0.1374(2) 0.9628(6) 0.0251(18) Uani 1 1 d .
C45 C 0.0997(6) 0.1612(5) 0.3119(11) 0.118(7) Uani 1 1 d .
H45A H 0.0812 0.1772 0.2604 0.177 Uiso 1 1 calc R
H45B H 0.0902 0.1690 0.3701 0.177 Uiso 1 1 calc R
H45C H 0.0879 0.1358 0.2978 0.177 Uiso 1 1 calc R
C46 C 0.0146(5) 0.0393(4) 0.2397(9) 0.067(4) Uani 1 1 d .
H46A H -0.0171 0.0542 0.2222 0.081 Uiso 1 1 calc R
C47 C 0.0405(3) 0.0775(3) 0.6187(7) 0.037(2) Uani 1 1 d .
C48 C 0.4686(4) 0.1086(3) 0.9674(7) 0.048(3) Uani 1 1 d .
H48A H 0.4706 0.0837 0.9494 0.057 Uiso 1 1 calc R
C50 C 0.3535(4) 0.1344(3) 0.2935(6) 0.038(2) Uani 1 1 d .
H50A H 0.3240 0.1179 0.2716 0.045 Uiso 1 1 calc R
C52 C 0.4949(4) 0.0734(3) 0.6494(8) 0.042(2) Uani 1 1 d .
C53 C 0.3246(4) 0.2414(3) 0.7479(7) 0.039(2) Uani 1 1 d .
H53A H 0.3384 0.2666 0.7567 0.059 Uiso 1 1 calc R
H53B H 0.3335 0.2285 0.8081 0.059 Uiso 1 1 calc R
H53C H 0.2848 0.2417 0.7233 0.059 Uiso 1 1 calc R
C54 C 0.1418(4) 0.0219(3) 0.9335(6) 0.036(2) Uani 1 1 d .
H54A H 0.1351 0.0475 0.9260 0.044 Uiso 1 1 calc R
C58 C 0.1211(5) 0.0025(3) 1.0013(8) 0.057(3) Uani 1 1 d .
H58A H 0.1013 0.0150 1.0394 0.068 Uiso 1 1 calc R
C59 C 0.1763(6) 0.2054(3) 0.3460(7) 0.060(3) Uani 1 1 d .
H59A H 0.1599 0.2203 0.2910 0.089 Uiso 1 1 calc R
H59B H 0.2161 0.2088 0.3621 0.089 Uiso 1 1 calc R
H59C H 0.1613 0.2130 0.3990 0.089 Uiso 1 1 calc R
C60 C 0.0998(4) 0.1993(3) 0.6828(8) 0.046(3) Uani 1 1 d .
H60A H 0.0944 0.1788 0.7194 0.055 Uiso 1 1 calc R
C61 C 0.1124(5) 0.2582(3) 0.5734(8) 0.056(3) Uani 1 1 d .
H61A H 0.1185 0.2782 0.5358 0.067 Uiso 1 1 calc R
C63 C 0.2498(4) 0.1084(3) 1.0453(6) 0.038(2) Uani 1 1 d .
H63A H 0.2446 0.1185 1.1045 0.057 Uiso 1 1 calc R
H63B H 0.2888 0.1034 1.0508 0.057 Uiso 1 1 calc R
H63C H 0.2289 0.0856 1.0309 0.057 Uiso 1 1 calc R
C65 C 0.4143(4) 0.2193(3) 0.7111(7) 0.039(2) Uani 1 1 d .
H65A H 0.4293 0.2442 0.7185 0.059 Uiso 1 1 calc R
H65B H 0.4298 0.2059 0.6655 0.059 Uiso 1 1 calc R
H65C H 0.4237 0.2066 0.7716 0.059 Uiso 1 1 calc R
C66 C 0.5041(5) 0.0488(3) 0.5696(9) 0.057(3) Uani 1 1 d .
H66A H 0.5435 0.0466 0.5736 0.085 Uiso 1 1 calc R
H66B H 0.4860 0.0596 0.5092 0.085 Uiso 1 1 calc R
H66C H 0.4887 0.0244 0.5752 0.085 Uiso 1 1 calc R
C68 C 0.5268(4) 0.0584(3) 0.7475(8) 0.054(3) Uani 1 1 d .
H68A H 0.5656 0.0552 0.7475 0.080 Uiso 1 1 calc R
H68B H 0.5113 0.0347 0.7596 0.080 Uiso 1 1 calc R
H68C H 0.5235 0.0759 0.7965 0.080 Uiso 1 1 calc R
C69 C 0.3409(6) -0.0448(4) 0.9474(10) 0.083(5) Uani 1 1 d .
H69A H 0.3561 -0.0578 1.0061 0.124 Uiso 1 1 calc R
H69B H 0.3413 -0.0609 0.8941 0.124 Uiso 1 1 calc R
H69C H 0.3031 -0.0374 0.9455 0.124 Uiso 1 1 calc R
C70 C 0.0119(4) 0.1081(3) 0.5512(8) 0.045(3) Uani 1 1 d .
H70A H -0.0275 0.1078 0.5480 0.067 Uiso 1 1 calc R
H70B H 0.0181 0.1038 0.4885 0.067 Uiso 1 1 calc R
H70C H 0.0272 0.1320 0.5744 0.067 Uiso 1 1 calc R
C75 C 0.0174(4) 0.0391(3) 0.5807(9) 0.052(3) Uani 1 1 d .
H75A H -0.0205 0.0366 0.5869 0.078 Uiso 1 1 calc R
H75B H 0.0399 0.0197 0.6168 0.078 Uiso 1 1 calc R
H75C H 0.0182 0.0369 0.5145 0.078 Uiso 1 1 calc R
C77 C 0.1501(4) 0.2289(2) 0.5925(6) 0.032(2) Uani 1 1 d .
H77A H 0.1813 0.2298 0.5666 0.039 Uiso 1 1 calc R
C80 C 0.0660(5) 0.2573(3) 0.6107(9) 0.059(3) Uani 1 1 d .
H80A H 0.0387 0.2758 0.5969 0.071 Uiso 1 1 calc R
C81 C 0.5129(4) 0.1139(3) 0.6348(10) 0.064(4) Uani 1 1 d .
H81A H 0.5527 0.1162 0.6584 0.096 Uiso 1 1 calc R
H81B H 0.4943 0.1308 0.6690 0.096 Uiso 1 1 calc R
H81C H 0.5030 0.1199 0.5678 0.096 Uiso 1 1 calc R
C83 C 0.3352(4) 0.2420(3) 0.5799(7) 0.041(2) Uani 1 1 d .
H83A H 0.3517 0.2665 0.5864 0.061 Uiso 1 1 calc R
H83B H 0.2952 0.2442 0.5612 0.061 Uiso 1 1 calc R
H83C H 0.3482 0.2283 0.5320 0.061 Uiso 1 1 calc R
C84 C 0.4108(4) 0.1676(3) 0.4208(7) 0.039(2) Uani 1 1 d .
H84A H 0.4213 0.1734 0.4856 0.047 Uiso 1 1 calc R
C85 C 0.0350(4) 0.0841(3) 0.7221(8) 0.051(3) Uani 1 1 d .
H85A H -0.0035 0.0816 0.7248 0.076 Uiso 1 1 calc R
H85B H 0.0479 0.1089 0.7421 0.076 Uiso 1 1 calc R
H85C H 0.0572 0.0661 0.7639 0.076 Uiso 1 1 calc R
C87 C 0.2965(7) -0.0283(3) 0.3014(8) 0.074(4) Uani 1 1 d .
H87A H 0.3009 -0.0389 0.2422 0.111 Uiso 1 1 calc R
H87B H 0.2599 -0.0341 0.3101 0.111 Uiso 1 1 calc R
H87C H 0.3243 -0.0385 0.3535 0.111 Uiso 1 1 calc R
C88 C 0.2235(5) -0.0939(3) 0.6590(8) 0.049(3) Uani 1 1 d .
H88A H 0.2105 -0.1193 0.6504 0.074 Uiso 1 1 calc R
H88B H 0.2257 -0.0863 0.7238 0.074 Uiso 1 1 calc R
H88C H 0.2599 -0.0922 0.6456 0.074 Uiso 1 1 calc R
C89 C 0.1786(5) -0.0324(3) 0.8870(7) 0.048(3) Uani 1 1 d .
H89A H 0.1980 -0.0448 0.8478 0.057 Uiso 1 1 calc R
C90 C 0.4326(4) -0.0207(3) 0.9269(7) 0.042(2) Uani 1 1 d .
H90A H 0.4534 -0.0334 0.9830 0.062 Uiso 1 1 calc R
H90B H 0.4527 0.0012 0.9154 0.062 Uiso 1 1 calc R
H90C H 0.4276 -0.0372 0.8728 0.062 Uiso 1 1 calc R
C91 C 0.2616(4) 0.1738(3) 0.9878(7) 0.041(2) Uani 1 1 d .
H91A H 0.2576 0.1827 1.0488 0.061 Uiso 1 1 calc R
H91B H 0.2475 0.1922 0.9397 0.061 Uiso 1 1 calc R
H91C H 0.3005 0.1692 0.9905 0.061 Uiso 1 1 calc R
C92 C 0.0620(4) 0.2278(3) 0.6691(8) 0.051(3) Uani 1 1 d .
H92A H 0.0328 0.2272 0.7001 0.061 Uiso 1 1 calc R
C95 C 0.1300(6) -0.0353(3) 1.0117(10) 0.074(4) Uani 1 1 d .
H95A H 0.1173 -0.0487 1.0580 0.089 Uiso 1 1 calc R
Mn7 Mn 0.58715(14) 0.25324(10) 0.1774(3) 0.0560(9) Uani 0.50 1 d P
Cl2 Cl 0.5540(3) 0.21189(19) 0.2758(5) 0.0694(18) Uani 0.50 1 d P
Cl5 Cl 0.5245(4) 0.2820(3) 0.0564(5) 0.103(3) Uani 0.50 1 d P
Cl1 Cl 0.26803(8) 0.07673(6) 0.63293(13) 0.0280(5) Uani 1 1 d .
Cl3 Cl 0.6946(2) 0.20787(17) 0.1203(4) 0.0568(14) Uani 0.50 1 d P
Cl4 Cl 0.6925(3) 0.19784(18) 0.8052(5) 0.0654(16) Uani 0.50 1 d P
O1W O 0.7897(3) 0.25569(19) 0.2532(5) 0.0429(16) Uani 1 1 d .
O2W O 0.0181(6) 0.0782(8) 0.9841(13) 0.121(11) Uani 0.50 1 d P
Mn8 Mn -0.10861(11) 0.29693(8) 0.5561(3) 0.0558(10) Uani 0.50 1 d P
Cl9A Cl -0.0974(3) 0.29734(18) 0.3484(5) 0.0164(14) Uani 0.25 1 d P
Cl6A Cl -0.0703(3) 0.2551(4) 0.6830(6) 0.054(3) Uani 0.25 1 d P
Cl8A Cl -0.2335(3) 0.2598(2) 0.4597(5) 0.0174(14) Uani 0.25 1 d PU
Cl6B Cl -0.0887(3) 0.27724(18) 0.7667(5) 0.0140(13) Uiso 0.25 1 d P
Cl9B Cl -0.0592(4) 0.2699(3) 0.4280(7) 0.045(2) Uiso 0.25 1 d P
Cl8B Cl -0.2273(3) 0.25167(18) 0.5305(5) 0.0134(13) Uiso 0.25 1 d P
Cl7 Cl -0.1031(5) 0.3595(3) 0.6434(8) 0.122(3) Uiso 0.50 1 d P

loop_
_atom_site_aniso_label
_atom_site_aniso_U_11
_atom_site_aniso_U_22
_atom_site_aniso_U_33
_atom_site_aniso_U_23
_atom_site_aniso_U_13
_atom_site_aniso_U_12
Mn1 0.0248(6) 0.0179(6) 0.0172(6) 0.0003(5) 0.0063(5) 0.0017(5)
Mn2 0.0213(6) 0.0189(6) 0.0151(6) 0.0016(4) 0.0036(5) 0.0001(5)
Mn3 0.0228(6) 0.0255(7) 0.0172(6) 0.0051(5) 0.0040(5) 0.0005(5)
Mn4 0.0358(7) 0.0222(7) 0.0200(6) 0.0055(5) 0.0142(5) 0.0091(5)
Mn5 0.0403(8) 0.0222(7) 0.0181(6) -0.0023(5) 0.0014(5) 0.0050(6)
Mn6 0.0325(7) 0.0252(7) 0.0203(6) 0.0076(5) 0.0126(5) 0.0075(5)
P8 0.0269(11) 0.0258(11) 0.0159(10) 0.0084(8) 0.0059(8) 0.0058(9)
P9 0.0235(11) 0.0216(10) 0.0204(10) 0.0041(8) 0.0050(8) -0.0022(8)
P10 0.0207(10) 0.0217(11) 0.0269(11) -0.0011(9) 0.0002(9) 0.0003(8)
P11 0.0378(12) 0.0177(10) 0.0174(10) -0.0010(8) 0.0049(9) 0.0042(9)
P12 0.0277(11) 0.0199(10) 0.0136(10) -0.0013(8) 0.0061(8) -0.0006(8)
P13 0.0351(12) 0.0240(11) 0.0148(10) 0.0049(8) 0.0018(9) 0.0055(9)
P14 0.0242(11) 0.0300(12) 0.0337(12) 0.0145(10) 0.0150(9) 0.0093(9)
P15 0.0560(15) 0.0273(12) 0.0166(11) 0.0032(9) 0.0163(10) 0.0144(11)
O3 0.029(3) 0.023(3) 0.027(3) -0.004(2) 0.000(2) 0.003(2)
O4 0.032(3) 0.025(3) 0.019(3) 0.012(2) 0.006(2) 0.007(2)
O5 0.019(3) 0.027(3) 0.020(3) 0.001(2) 0.004(2) 0.005(2)
O6 0.031(3) 0.024(3) 0.023(3) 0.002(2) 0.004(2) 0.001(2)
O7 0.024(3) 0.023(3) 0.017(3) 0.000(2) 0.007(2) 0.000(2)
O8 0.030(3) 0.020(3) 0.014(3) -0.001(2) 0.003(2) -0.003(2)
O9 0.033(3) 0.020(3) 0.023(3) 0.006(2) 0.008(2) 0.005(2)
O10 0.024(3) 0.016(3) 0.025(3) -0.003(2) 0.011(2) 0.000(2)
O11 0.036(3) 0.028(3) 0.029(3) 0.008(2) 0.017(3) 0.006(3)
O12 0.047(4) 0.025(3) 0.022(3) 0.005(2) 0.020(3) 0.013(3)
O13 0.052(4) 0.028(3) 0.017(3) 0.004(2) 0.006(3) 0.004(3)
O14 0.032(3) 0.028(3) 0.014(3) 0.001(2) 0.005(2) 0.002(2)
O15 0.026(3) 0.014(3) 0.029(3) 0.004(2) 0.001(2) -0.001(2)
O16 0.053(4) 0.035(3) 0.020(3) 0.008(2) 0.020(3) 0.019(3)
O17 0.033(3) 0.019(3) 0.016(3) 0.002(2) 0.008(2) 0.002(2)
O18 0.026(3) 0.017(3) 0.021(3) 0.000(2) 0.007(2) -0.002(2)
O19 0.042(3) 0.021(3) 0.018(3) -0.004(2) 0.007(2) 0.006(2)
O20 0.055(4) 0.027(3) 0.018(3) 0.005(2) 0.010(3) 0.010(3)
O22 0.037(3) 0.022(3) 0.020(3) 0.004(2) 0.006(2) 0.004(2)
O23 0.026(3) 0.031(3) 0.020(3) 0.008(2) 0.003(2) 0.007(2)
O24 0.030(3) 0.023(3) 0.028(3) 0.004(2) 0.014(2) 0.003(2)
O26 0.025(3) 0.034(3) 0.034(3) 0.011(3) 0.013(3) 0.011(3)
O35 0.039(3) 0.022(3) 0.025(3) 0.000(2) 0.004(3) 0.004(3)
O37 0.020(3) 0.033(3) 0.033(3) 0.014(3) 0.009(2) -0.001(2)
N25 0.030(4) 0.020(4) 0.028(4) -0.002(3) 0.003(3) 0.010(3)
N27 0.028(4) 0.029(4) 0.025(4) 0.003(3) 0.009(3) -0.001(3)
N36 0.065(6) 0.025(4) 0.042(5) 0.016(4) 0.037(4) 0.017(4)
N39 0.026(4) 0.050(5) 0.026(4) 0.000(3) 0.003(3) -0.005(3)
N40 0.049(5) 0.033(4) 0.030(4) 0.015(3) 0.025(4) 0.010(4)
N45 0.059(5) 0.029(4) 0.031(4) -0.001(3) -0.006(4) 0.003(4)
C13 0.047(6) 0.033(5) 0.036(5) 0.003(4) 0.007(4) 0.012(4)
C14 0.067(7) 0.042(6) 0.058(7) 0.014(5) 0.040(6) 0.008(5)
C15 0.076(8) 0.029(5) 0.035(5) -0.005(4) 0.020(5) -0.015(5)
C16 0.043(6) 0.065(8) 0.071(8) -0.015(6) 0.013(6) -0.020(6)
C17 0.055(7) 0.053(7) 0.051(7) 0.031(5) 0.035(5) 0.019(6)
C18 0.078(9) 0.072(8) 0.024(5) -0.018(5) 0.017(5) -0.048(7)
C21 0.052(7) 0.053(7) 0.054(7) -0.011(5) 0.000(5) -0.007(5)
C22 0.060(8) 0.058(8) 0.071(8) -0.022(6) -0.037(6) 0.019(6)
C23 0.053(7) 0.072(9) 0.055(7) -0.007(6) -0.023(6) 0.004(6)
C24 0.070(8) 0.044(6) 0.036(6) 0.007(5) -0.020(5) -0.002(6)
C25 0.060(7) 0.041(6) 0.033(5) 0.004(4) 0.025(5) 0.009(5)
C26 0.066(7) 0.064(7) 0.033(6) 0.021(5) 0.025(5) 0.007(6)
C27 0.114(11) 0.038(6) 0.099(11) 0.027(7) 0.071(9) 0.004(7)
C28 0.070(9) 0.096(11) 0.039(6) -0.007(7) 0.005(6) -0.066(8)
C29 0.122(11) 0.024(5) 0.054(7) -0.013(5) 0.027(7) -0.012(6)
C30 0.025(4) 0.037(5) 0.038(5) 0.008(4) 0.014(4) 0.003(4)
C31 0.067(8) 0.063(8) 0.056(7) 0.032(6) 0.030(6) 0.040(6)
C32 0.075(8) 0.032(6) 0.098(10) 0.006(6) 0.057(8) 0.020(6)
C33 0.073(8) 0.093(9) 0.016(5) 0.007(5) 0.004(5) 0.024(7)
C34 0.098(10) 0.077(8) 0.043(6) 0.019(6) 0.052(7) 0.044(7)
C35 0.135(12) 0.041(6) 0.028(5) -0.003(5) 0.025(6) 0.028(7)
C36 0.165(14) 0.054(7) 0.015(5) 0.004(5) 0.025(7) 0.038(8)
C37 0.135(16) 0.020(6) 0.24(2) -0.007(9) 0.133(17) -0.002(8)
C38 0.052(6) 0.029(5) 0.013(4) 0.007(3) -0.010(4) 0.002(4)
C39 0.086(8) 0.063(7) 0.109(9) 0.015(7) 0.034(7) 0.030(6)
C40 0.069(9) 0.094(12) 0.117(13) 0.047(10) 0.050(9) 0.055(9)
C41 0.055(6) 0.015(4) 0.035(5) -0.010(4) -0.005(4) 0.001(4)
C42 0.090(8) 0.039(6) 0.025(5) 0.000(4) 0.026(5) 0.010(5)
C43 0.035(5) 0.048(6) 0.028(5) 0.015(4) 0.003(4) 0.007(4)
C44 0.040(5) 0.019(4) 0.021(4) -0.003(3) 0.017(4) -0.006(3)
C45 0.077(10) 0.161(17) 0.081(10) 0.080(11) -0.051(8) -0.027(10)
C46 0.067(8) 0.066(8) 0.054(7) 0.015(6) -0.016(6) -0.023(7)
C47 0.020(4) 0.035(5) 0.055(6) 0.010(4) 0.007(4) -0.010(4)
C48 0.046(6) 0.040(6) 0.046(6) -0.007(5) -0.015(5) 0.014(5)
C50 0.050(6) 0.040(5) 0.027(5) 0.006(4) 0.017(4) 0.010(4)
C52 0.024(5) 0.039(5) 0.071(7) 0.021(5) 0.027(5) 0.009(4)
C53 0.036(5) 0.033(5) 0.047(6) -0.002(4) 0.007(4) -0.005(4)
C54 0.043(5) 0.037(5) 0.033(5) 0.003(4) 0.017(4) 0.011(4)
C58 0.062(7) 0.064(8) 0.062(7) 0.011(6) 0.048(6) 0.013(6)
C59 0.108(10) 0.037(6) 0.029(5) 0.007(4) 0.007(6) 0.026(6)
C60 0.038(6) 0.042(6) 0.061(7) -0.009(5) 0.020(5) -0.008(5)
C61 0.071(8) 0.033(6) 0.050(7) 0.007(5) -0.012(6) 0.012(5)
C63 0.062(6) 0.043(6) 0.014(4) 0.003(4) 0.016(4) 0.006(5)
C65 0.038(5) 0.034(5) 0.044(6) 0.003(4) 0.006(4) -0.009(4)
C66 0.047(6) 0.064(7) 0.071(8) 0.004(6) 0.039(6) 0.021(6)
C68 0.029(5) 0.079(8) 0.056(7) 0.028(6) 0.017(5) 0.017(5)
C69 0.088(10) 0.073(9) 0.079(10) 0.051(8) 0.002(8) -0.017(8)
C70 0.025(5) 0.032(5) 0.073(7) 0.004(5) 0.004(5) 0.006(4)
C75 0.031(5) 0.042(6) 0.079(8) 0.018(6) 0.003(5) -0.004(4)
C77 0.052(6) 0.018(4) 0.028(5) 0.003(4) 0.010(4) 0.003(4)
C80 0.047(7) 0.041(6) 0.081(9) -0.012(6) -0.001(6) 0.018(5)
C81 0.037(6) 0.060(8) 0.097(10) 0.036(7) 0.023(6) 0.004(5)
C83 0.045(6) 0.031(5) 0.048(6) 0.010(4) 0.011(5) 0.003(4)
C84 0.050(6) 0.034(5) 0.041(5) 0.012(4) 0.024(5) 0.021(5)
C85 0.036(6) 0.057(7) 0.066(7) 0.013(6) 0.027(5) 0.005(5)
C87 0.155(13) 0.044(7) 0.032(6) 0.003(5) 0.041(7) 0.024(8)
C88 0.065(7) 0.018(5) 0.067(7) 0.015(5) 0.018(6) 0.004(5)
C89 0.078(8) 0.031(5) 0.039(6) 0.010(4) 0.023(5) -0.001(5)
C90 0.037(5) 0.040(6) 0.043(6) 0.002(4) 0.000(4) 0.006(4)
C91 0.058(6) 0.035(5) 0.029(5) -0.015(4) 0.011(4) -0.008(5)
C92 0.035(6) 0.044(6) 0.072(8) -0.009(6) 0.007(5) 0.012(5)
C95 0.092(10) 0.058(8) 0.093(10) 0.031(7) 0.062(8) -0.013(7)
Mn7 0.050(2) 0.060(2) 0.057(2) -0.0048(17) 0.0104(17) 0.0008(17)
Cl2 0.072(4) 0.079(4) 0.070(4) -0.013(3) 0.042(3) -0.033(3)
Cl5 0.096(6) 0.142(8) 0.061(4) 0.011(4) 0.001(4) 0.067(5)
Cl1 0.0324(11) 0.0298(11) 0.0225(10) 0.0007(8) 0.0079(8) 0.0032(9)
Cl3 0.054(3) 0.060(3) 0.058(3) 0.001(3) 0.015(3) 0.005(3)
Cl4 0.060(4) 0.062(4) 0.069(4) 0.019(3) 0.005(3) -0.005(3)
O1W 0.037(4) 0.046(4) 0.045(4) 0.006(3) 0.008(3) -0.001(3)
O2W 0.027(8) 0.27(3) 0.078(13) 0.101(17) 0.031(8) 0.047(13)
Mn8 0.0178(14) 0.0189(14) 0.111(3) 0.0172(16) -0.0248(16) -0.0071(11)
Cl9A 0.009(3) 0.015(3) 0.024(4) -0.002(3) 0.002(3) -0.010(3)
Cl6A 0.005(3) 0.141(11) 0.013(4) -0.010(5) -0.001(3) 0.029(5)
Cl8A 0.009(3) 0.026(4) 0.015(3) -0.004(3) 0.000(2) -0.001(3)

loop_
_atom_type_symbol
_atom_type_description
_atom_type_scat_dispersion_real
_atom_type_scat_dispersion_imag
_atom_type_scat_source
C C 0.0033 0.0016 'International Tables Vol C Tables 4.2.6.8 and 6.1.1.4'
H H 0.0000 0.0000 'International Tables Vol C Tables 4.2.6.8 and 6.1.1.4'
Cl Cl 0.1484 0.1585 'International Tables Vol C Tables 4.2.6.8 and 6.1.1.4'
Mn Mn 0.3368 0.7283 'International Tables Vol C Tables 4.2.6.8 and 6.1.1.4'
N N 0.0061 0.0033 'International Tables Vol C Tables 4.2.6.8 and 6.1.1.4'
O O 0.0106 0.0060 'International Tables Vol C Tables 4.2.6.8 and 6.1.1.4'
P P 0.1023 0.0942 'International Tables Vol C Tables 4.2.6.8 and 6.1.1.4'

loop_
_geom_angle_atom_site_label_1
_geom_angle_atom_site_label_2
_geom_angle_atom_site_label_3
_geom_angle
O7 Mn1 O9 176.6(2)
O7 Mn1 O15 89.5(2)
O9 Mn1 O15 89.8(2)
O7 Mn1 O14 90.1(2)
O9 Mn1 O14 90.4(2)
O15 Mn1 O14 176.5(2)
O7 Mn1 N27 93.4(2)
O9 Mn1 N27 89.9(2)
O15 Mn1 N27 94.9(2)
O14 Mn1 N27 88.6(2)
O8 Mn2 O5 177.3(2)
O8 Mn2 O10 89.1(2)
O5 Mn2 O10 90.1(2)
O8 Mn2 O18 90.9(2)
O5 Mn2 O18 89.8(2)
O10 Mn2 O18 176.8(2)
O8 Mn2 N25 94.0(2)
O5 Mn2 N25 88.6(2)
O10 Mn2 N25 90.8(2)
O18 Mn2 N25 92.4(2)
O37 Mn3 O6 90.9(2)
O37 Mn3 O17 178.0(3)
O6 Mn3 O17 89.3(2)
O37 Mn3 O23 89.3(2)
O6 Mn3 O23 177.9(2)
O17 Mn3 O23 90.5(2)
O37 Mn3 N39 90.5(3)
O6 Mn3 N39 89.5(3)
O17 Mn3 N39 91.6(2)
O23 Mn3 N39 92.7(3)
O16 Mn4 O19 88.5(3)
O16 Mn4 O4 175.5(2)
O19 Mn4 O4 90.7(2)
O16 Mn4 O26 90.8(3)
O19 Mn4 O26 177.4(2)
O4 Mn4 O26 89.8(2)
O16 Mn4 N36 93.5(3)
O19 Mn4 N36 90.2(3)
O4 Mn4 N36 90.9(3)
O26 Mn4 N36 92.3(3)
O3 Mn5 O20 176.2(3)
O3 Mn5 O13 90.0(2)
O20 Mn5 O13 90.0(3)
O3 Mn5 O35 90.3(2)
O20 Mn5 O35 89.4(2)
O13 Mn5 O35 176.4(3)
O3 Mn5 N45 90.4(3)
O20 Mn5 N45 93.4(3)
O13 Mn5 N45 90.4(3)
O35 Mn5 N45 93.1(3)
O11 Mn6 O22 176.7(2)
O11 Mn6 O12 90.7(3)
O22 Mn6 O12 89.8(2)
O11 Mn6 O24 90.1(2)
O22 Mn6 O24 89.3(2)
O12 Mn6 O24 178.0(2)
O11 Mn6 N40 91.1(3)
O22 Mn6 N40 92.2(3)
O12 Mn6 N40 89.7(3)
O24 Mn6 N40 92.0(3)
O14 P8 O4 112.4(3)
O14 P8 O23 111.6(3)
O4 P8 O23 112.5(3)
O14 P8 C43 107.3(4)
O4 P8 C43 106.5(4)
O23 P8 C43 106.1(4)
O6 P9 O18 111.8(3)
O6 P9 O24 112.0(3)
O18 P9 O24 113.0(3)
O6 P9 C30 106.1(4)
O18 P9 C30 107.4(3)
O24 P9 C30 106.0(3)
O3 P10 O15 111.8(3)
O3 P10 O10 111.9(3)
O15 P10 O10 113.2(3)
O3 P10 C47 108.0(4)
O15 P10 C47 104.7(4)
O10 P10 C47 106.7(4)
O35 P11 O19 112.8(3)
O35 P11 O9 112.5(3)
O19 P11 O9 111.4(3)
O35 P11 C41 106.1(4)
O19 P11 C41 107.4(4)
O9 P11 C41 106.2(4)
O17 P12 O8 112.6(3)
O17 P12 O7 111.6(3)
O8 P12 O7 112.5(3)
O17 P12 C44 108.1(3)
O8 P12 C44 105.9(3)
O7 P12 C44 105.7(3)
O22 P13 O5 112.3(3)
O22 P13 O13 112.5(3)
O5 P13 O13 111.7(3)
O22 P13 C38 106.2(4)
O5 P13 C38 106.7(4)
O13 P13 C38 107.0(4)
O26 P14 O11 112.1(3)
O26 P14 O37 112.6(3)
O11 P14 O37 112.2(3)
O26 P14 C52 106.1(4)
O11 P14 C52 106.9(4)
O37 P14 C52 106.6(4)
O16 P15 O20 112.7(3)
O16 P15 O12 112.2(4)
O20 P15 O12 111.1(3)
O16 P15 C42 106.8(4)
O20 P15 C42 107.0(5)
O12 P15 C42 106.6(4)
P10 O3 Mn5 138.4(4)
P8 O4 Mn4 138.3(3)
P13 O5 Mn2 136.6(3)
P9 O6 Mn3 138.1(4)
P12 O7 Mn1 137.6(3)
P12 O8 Mn2 137.3(3)
P11 O9 Mn1 137.5(3)
P10 O10 Mn2 136.5(3)
P14 O11 Mn6 138.3(3)
P15 O12 Mn6 137.0(3)
P13 O13 Mn5 136.7(3)
P8 O14 Mn1 136.5(3)
P10 O15 Mn1 138.3(3)
P15 O16 Mn4 139.9(4)
P12 O17 Mn3 138.0(3)
P9 O18 Mn2 137.2(3)
P11 O19 Mn4 136.3(3)
P15 O20 Mn5 137.6(4)
P13 O22 Mn6 138.8(3)
P8 O23 Mn3 136.5(3)
P9 O24 Mn6 135.8(3)
P14 O26 Mn4 137.3(3)
P11 O35 Mn5 139.0(4)
P14 O37 Mn3 136.5(4)
C77 N25 C60 117.9(8)
C77 N25 Mn2 119.5(6)
C60 N25 Mn2 121.3(6)
C89 N27 C54 118.1(8)
C89 N27 Mn1 120.2(6)
C54 N27 Mn1 121.7(6)
C31 N36 C32 120.1(9)
C31 N36 Mn4 120.5(8)
C32 N36 Mn4 119.3(7)
C48 N39 C13 116.9(8)
C48 N39 Mn3 122.4(7)
C13 N39 Mn3 120.6(6)
C84 N40 C50 120.1(8)
C84 N40 Mn6 119.0(6)
C50 N40 Mn6 120.5(7)
C24 N45 C15 116.9(9)
C24 N45 Mn5 121.1(7)
C15 N45 Mn5 122.0(7)
N39 C13 C21 123.3(9)
N39 C13 H13A 118.4
C21 C13 H13A 118.4
C84 C14 C17 119.6(11)
C84 C14 H14A 120.2
C17 C14 H14A 120.2
N45 C15 C18 122.6(11)
N45 C15 H15A 118.7
C18 C15 H15A 118.7
C41 C16 H16A 109.5
C41 C16 H16B 109.5
H16A C16 H16B 109.5
C41 C16 H16C 109.5
H16A C16 H16C 109.5
H16B C16 H16C 109.5
C26 C17 C14 119.5(9)
C26 C17 H17A 120.3
C14 C17 H17A 120.3
C28 C18 C15 117.7(11)
C28 C18 H18A 121.2
C15 C18 H18A 121.2
C13 C21 C23 118.9(11)
C13 C21 H21A 120.5
C23 C21 H21A 120.5
C23 C22 C48 120.4(10)
C23 C22 H22A 119.8
C48 C22 H22A 119.8
C22 C23 C21 116.5(10)
C22 C23 H23A 121.7
C21 C23 H23A 121.7
N45 C24 C46 122.8(12)
N45 C24 H24A 118.6
C46 C24 H24A 118.6
C44 C25 H25A 109.5
C44 C25 H25B 109.5
H25A C25 H25B 109.5
C44 C25 H25C 109.5
H25A C25 H25C 109.5
H25B C25 H25C 109.5
C17 C26 C50 119.9(10)
C17 C26 H26A 120.0
C50 C26 H26A 120.0
C89 C27 C95 120.2(11)
C89 C27 H27A 119.9
C95 C27 H27A 119.9
C46 C28 C18 120.3(11)
C46 C28 H28A 119.8
C18 C28 H28A 119.8
C41 C29 H29A 109.5
C41 C29 H29B 109.5
H29A C29 H29B 109.5
C41 C29 H29C 109.5
H29A C29 H29C 109.5
H29B C29 H29C 109.5
C65 C30 C53 112.1(8)
C65 C30 C83 111.2(7)
C53 C30 C83 107.8(7)
C65 C30 P9 109.8(6)
C53 C30 P9 107.5(6)
C83 C30 P9 108.4(6)
N36 C31 C40 119.4(14)
N36 C31 H31A 120.3
C40 C31 H31A 120.3
N36 C32 C37 119.1(14)
N36 C32 H32A 120.5
C37 C32 H32A 120.5
C43 C33 H33A 109.5
C43 C33 H33B 109.5
H33A C33 H33B 109.5
C43 C33 H33C 109.5
H33A C33 H33C 109.5
H33B C33 H33C 109.5
C42 C34 H34A 109.5
C42 C34 H34B 109.5
H34A C34 H34B 109.5
C42 C34 H34C 109.5
H34A C34 H34C 109.5
H34B C34 H34C 109.5
C42 C35 H35A 109.5
C42 C35 H35B 109.5
H35A C35 H35B 109.5
C42 C35 H35C 109.5
H35A C35 H35C 109.5
H35B C35 H35C 109.5
C38 C36 H36A 109.5
C38 C36 H36B 109.5
H36A C36 H36B 109.5
C38 C36 H36C 109.5
H36A C36 H36C 109.5
H36B C36 H36C 109.5
C39 C37 C32 121.4(17)
C39 C37 H37A 119.3
C32 C37 H37A 119.3
C45 C38 C59 104.5(11)
C45 C38 C36 117.2(11)
C59 C38 C36 108.5(9)
C45 C38 P13 107.7(7)
C59 C38 P13 110.4(6)
C36 C38 P13 108.4(7)
C37 C39 C40 118.1(14)
C37 C39 H39A 121.0
C40 C39 H39A 121.0
C39 C40 C31 121.8(15)
C39 C40 H40A 119.1
C31 C40 H40A 119.1
C16 C41 C29 111.2(9)
C16 C41 C88 110.2(9)
C29 C41 C88 110.3(8)
C16 C41 P11 108.7(7)
C29 C41 P11 109.2(7)
C88 C41 P11 107.2(6)
C35 C42 C34 109.9(9)
C35 C42 C87 111.3(10)
C34 C42 C87 110.8(10)
C35 C42 P15 108.2(7)
C34 C42 P15 107.5(8)
C87 C42 P15 109.0(7)
C90 C43 C33 110.0(8)
C90 C43 C69 109.9(9)
C33 C43 C69 110.9(10)
C90 C43 P8 109.5(6)
C33 C43 P8 108.1(7)
C69 C43 P8 108.4(7)
C25 C44 C91 110.7(8)
C25 C44 C63 110.5(7)
C91 C44 C63 108.7(7)
C25 C44 P12 110.1(6)
C91 C44 P12 109.5(6)
C63 C44 P12 107.3(5)
C38 C45 H45A 109.5
C38 C45 H45B 109.5
H45A C45 H45B 109.5
C38 C45 H45C 109.5
H45A C45 H45C 109.5
H45B C45 H45C 109.5
C28 C46 C24 119.6(13)
C28 C46 H46A 120.2
C24 C46 H46A 120.2
C70 C47 C75 109.8(8)
C70 C47 C85 111.9(8)
C75 C47 C85 111.8(8)
C70 C47 P10 108.0(6)
C75 C47 P10 107.8(7)
C85 C47 P10 107.3(6)
N39 C48 C22 123.7(10)
N39 C48 H48A 118.1
C22 C48 H48A 118.1
N40 C50 C26 121.1(10)
N40 C50 H50A 119.5
C26 C50 H50A 119.5
C66 C52 C68 111.1(8)
C66 C52 C81 110.2(9)
C68 C52 C81 110.5(10)
C66 C52 P14 108.3(8)
C68 C52 P14 109.4(6)
C81 C52 P14 107.1(6)
C30 C53 H53A 109.5
C30 C53 H53B 109.5
H53A C53 H53B 109.5
C30 C53 H53C 109.5
H53A C53 H53C 109.5
H53B C53 H53C 109.5
N27 C54 C58 121.3(9)
N27 C54 H54A 119.4
C58 C54 H54A 119.4
C95 C58 C54 119.8(10)
C95 C58 H58A 120.1
C54 C58 H58A 120.1
C38 C59 H59A 109.5
C38 C59 H59B 109.5
H59A C59 H59B 109.5
C38 C59 H59C 109.5
H59A C59 H59C 109.5
H59B C59 H59C 109.5
N25 C60 C92 121.6(10)
N25 C60 H60A 119.2
C92 C60 H60A 119.2
C80 C61 C77 119.1(10)
C80 C61 H61A 120.5
C77 C61 H61A 120.5
C44 C63 H63A 109.5
C44 C63 H63B 109.5
H63A C63 H63B 109.5
C44 C63 H63C 109.5
H63A C63 H63C 109.5
H63B C63 H63C 109.5
C30 C65 H65A 109.5
C30 C65 H65B 109.5
H65A C65 H65B 109.5
C30 C65 H65C 109.5
H65A C65 H65C 109.5
H65B C65 H65C 109.5
C52 C66 H66A 109.5
C52 C66 H66B 109.5
H66A C66 H66B 109.5
C52 C66 H66C 109.5
H66A C66 H66C 109.5
H66B C66 H66C 109.5
C52 C68 H68A 109.5
C52 C68 H68B 109.5
H68A C68 H68B 109.5
C52 C68 H68C 109.5
H68A C68 H68C 109.5
H68B C68 H68C 109.5
C43 C69 H69A 109.5
C43 C69 H69B 109.5
H69A C69 H69B 109.5
C43 C69 H69C 109.5
H69A C69 H69C 109.5
H69B C69 H69C 109.5
C47 C70 H70A 109.5
C47 C70 H70B 109.5
H70A C70 H70B 109.5
C47 C70 H70C 109.5
H70A C70 H70C 109.5
H70B C70 H70C 109.5
C47 C75 H75A 109.5
C47 C75 H75B 109.5
H75A C75 H75B 109.5
C47 C75 H75C 109.5
H75A C75 H75C 109.5
H75B C75 H75C 109.5
N25 C77 C61 123.4(10)
N25 C77 H77A 118.3
C61 C77 H77A 118.3
C92 C80 C61 116.5(10)
C92 C80 H80A 121.8
C61 C80 H80A 121.8
C52 C81 H81A 109.5
C52 C81 H81B 109.5
H81A C81 H81B 109.5
C52 C81 H81C 109.5
H81A C81 H81C 109.5
H81B C81 H81C 109.5
C30 C83 H83A 109.5
C30 C83 H83B 109.5
H83A C83 H83B 109.5
C30 C83 H83C 109.5
H83A C83 H83C 109.5
H83B C83 H83C 109.5
N40 C84 C14 119.7(10)
N40 C84 H84A 120.1
C14 C84 H84A 120.1
C47 C85 H85A 109.5
C47 C85 H85B 109.5
H85A C85 H85B 109.5
C47 C85 H85C 109.5
H85A C85 H85C 109.5
H85B C85 H85C 109.5
C42 C87 H87A 109.5
C42 C87 H87B 109.5
H87A C87 H87B 109.5
C42 C87 H87C 109.5
H87A C87 H87C 109.5
H87B C87 H87C 109.5
C41 C88 H88A 109.5
C41 C88 H88B 109.5
H88A C88 H88B 109.5
C41 C88 H88C 109.5
H88A C88 H88C 109.5
H88B C88 H88C 109.5
N27 C89 C27 122.5(10)
N27 C89 H89A 118.7
C27 C89 H89A 118.7
C43 C90 H90A 109.5
C43 C90 H90B 109.5
H90A C90 H90B 109.5
C43 C90 H90C 109.5
H90A C90 H90C 109.5
H90B C90 H90C 109.5
C44 C91 H91A 109.5
C44 C91 H91B 109.5
H91A C91 H91B 109.5
C44 C91 H91C 109.5
H91A C91 H91C 109.5
H91B C91 H91C 109.5
C60 C92 C80 121.4(11)
C60 C92 H92A 119.3
C80 C92 H92A 119.3
C58 C95 C27 118.0(10)
C58 C95 H95A 121.0
C27 C95 H95A 121.0
Cl5 Mn7 Cl2 118.7(4)
Cl6A Mn8 Cl7 102.0(4)
Cl6A Mn8 Cl9B 98.2(3)
Cl7 Mn8 Cl9B 133.6(4)
Cl6B Cl6A Mn8 97.9(6)
Cl9A Cl9B Mn8 89.2(5)

loop_
_geom_bond_atom_site_label_1
_geom_bond_atom_site_label_2
_geom_bond_distance
Mn1 O7 1.882(5)
Mn1 O9 1.884(5)
Mn1 O15 1.885(5)
Mn1 O14 1.904(5)
Mn1 N27 2.245(7)
Mn2 O8 1.880(5)
Mn2 O5 1.889(5)
Mn2 O10 1.892(5)
Mn2 O18 1.895(5)
Mn2 N25 2.258(6)
Mn3 O37 1.883(6)
Mn3 O6 1.891(5)
Mn3 O17 1.892(5)
Mn3 O23 1.896(5)
Mn3 N39 2.244(7)
Mn4 O16 1.876(5)
Mn4 O19 1.885(6)
Mn4 O4 1.886(5)
Mn4 O26 1.898(6)
Mn4 N36 2.252(7)
Mn5 O3 1.882(6)
Mn5 O20 1.882(6)
Mn5 O13 1.887(6)
Mn5 O35 1.890(6)
Mn5 N45 2.218(8)
Mn6 O11 1.870(6)
Mn6 O22 1.877(6)
Mn6 O12 1.880(6)
Mn6 O24 1.908(6)
Mn6 N40 2.231(7)
P8 O14 1.519(6)
P8 O4 1.527(6)
P8 O23 1.528(6)
P8 C43 1.820(9)
P9 O6 1.518(6)
P9 O18 1.521(5)
P9 O24 1.522(6)
P9 C30 1.828(9)
P10 O3 1.507(6)
P10 O15 1.517(5)
P10 O10 1.529(5)
P10 C47 1.839(8)
P11 O35 1.516(6)
P11 O19 1.527(6)
P11 O9 1.532(6)
P11 C41 1.836(9)
P12 O17 1.518(6)
P12 O8 1.525(5)
P12 O7 1.529(5)
P12 C44 1.797(8)
P13 O22 1.516(6)
P13 O5 1.529(5)
P13 O13 1.541(6)
P13 C38 1.818(8)
P14 O26 1.517(6)
P14 O11 1.533(6)
P14 O37 1.541(6)
P14 C52 1.823(9)
P15 O16 1.516(6)
P15 O20 1.516(7)
P15 O12 1.547(6)
P15 C42 1.828(9)
N25 C77 1.309(11)
N25 C60 1.322(11)
N27 C89 1.325(11)
N27 C54 1.363(11)
N36 C31 1.320(14)
N36 C32 1.362(15)
N39 C48 1.292(12)
N39 C13 1.343(12)
N40 C84 1.352(13)
N40 C50 1.360(12)
N45 C24 1.335(14)
N45 C15 1.350(12)
C13 C21 1.363(14)
C13 H13A 0.9300
C14 C84 1.391(13)
C14 C17 1.418(15)
C14 H14A 0.9300
C15 C18 1.384(15)
C15 H15A 0.9300
C16 C41 1.498(14)
C16 H16A 0.9600
C16 H16B 0.9600
C16 H16C 0.9600
C17 C26 1.328(16)
C17 H17A 0.9300
C18 C28 1.370(19)
C18 H18A 0.9300
C21 C23 1.414(16)
C21 H21A 0.9300
C22 C23 1.342(16)
C22 C48 1.389(14)
C22 H22A 0.9300
C23 H23A 0.9300
C24 C46 1.367(15)
C24 H24A 0.9300
C25 C44 1.500(13)
C25 H25A 0.9600
C25 H25B 0.9600
C25 H25C 0.9600
C26 C50 1.398(13)
C26 H26A 0.9300
C27 C89 1.371(14)
C27 C95 1.375(17)
C27 H27A 0.9300
C28 C46 1.331(19)
C28 H28A 0.9300
C29 C41 1.552(14)
C29 H29A 0.9600
C29 H29B 0.9600
C29 H29C 0.9600
C30 C65 1.490(12)
C30 C53 1.537(13)
C30 C83 1.545(12)
C31 C40 1.410(17)
C31 H31A 0.9300
C32 C37 1.413(16)
C32 H32A 0.9300
C33 C43 1.537(14)
C33 H33A 0.9600
C33 H33B 0.9600
C33 H33C 0.9600
C34 C42 1.528(17)
C34 H34A 0.9600
C34 H34B 0.9600
C34 H34C 0.9600
C35 C42 1.523(15)
C35 H35A 0.9600
C35 H35B 0.9600
C35 H35C 0.9600
C36 C38 1.539(14)
C36 H36A 0.9600
C36 H36B 0.9600
C36 H36C 0.9600
C37 C39 1.33(2)
C37 H37A 0.9300
C38 C45 1.518(17)
C38 C59 1.536(14)
C39 C40 1.34(2)
C39 H39A 0.9300
C40 H40A 0.9300
C41 C88 1.570(13)
C42 C87 1.553(15)
C43 C90 1.492(13)
C43 C69 1.552(15)
C44 C91 1.530(12)
C44 C63 1.568(11)
C45 H45A 0.9600
C45 H45B 0.9600
C45 H45C 0.9600
C46 H46A 0.9300
C47 C70 1.520(13)
C47 C75 1.536(14)
C47 C85 1.542(14)
C48 H48A 0.9300
C50 H50A 0.9300
C52 C66 1.503(15)
C52 C68 1.539(14)
C52 C81 1.543(14)
C53 H53A 0.9600
C53 H53B 0.9600
C53 H53C 0.9600
C54 C58 1.387(13)
C54 H54A 0.9300
C58 C95 1.370(16)
C58 H58A 0.9300
C59 H59A 0.9600
C59 H59B 0.9600
C59 H59C 0.9600
C60 C92 1.361(14)
C60 H60A 0.9300
C61 C80 1.369(16)
C61 C77 1.379(13)
C61 H61A 0.9300
C63 H63A 0.9600
C63 H63B 0.9600
C63 H63C 0.9600
C65 H65A 0.9600
C65 H65B 0.9600
C65 H65C 0.9600
C66 H66A 0.9600
C66 H66B 0.9600
C66 H66C 0.9600
C68 H68A 0.9600
C68 H68B 0.9600
C68 H68C 0.9600
C69 H69A 0.9600
C69 H69B 0.9600
C69 H69C 0.9600
C70 H70A 0.9600
C70 H70B 0.9600
C70 H70C 0.9600
C75 H75A 0.9600
C75 H75B 0.9600
C75 H75C 0.9600
C77 H77A 0.9300
C80 C92 1.365(16)
C80 H80A 0.9300
C81 H81A 0.9600
C81 H81B 0.9600
C81 H81C 0.9600
C83 H83A 0.9600
C83 H83B 0.9600
C83 H83C 0.9600
C84 H84A 0.9300
C85 H85A 0.9600
C85 H85B 0.9600
C85 H85C 0.9600
C87 H87A 0.9600
C87 H87B 0.9600
C87 H87C 0.9600
C88 H88A 0.9600
C88 H88B 0.9600
C88 H88C 0.9600
C89 H89A 0.9300
C90 H90A 0.9600
C90 H90B 0.9600
C90 H90C 0.9600
C91 H91A 0.9600
C91 H91B 0.9600
C91 H91C 0.9600
C92 H92A 0.9300
C95 H95A 0.9300
Mn7 Cl5 2.280(8)
Mn7 Cl2 2.322(7)
Mn8 Cl6A 2.374(11)
Mn8 Cl7 2.552(12)
Mn8 Cl9B 2.617(11)
Cl9A Cl9B 1.626(12)
Cl6A Cl6B 1.591(10)
Cl8A Cl8B 1.035(9)

loop_
_platon_squeeze_void_nr
_platon_squeeze_void_average_x
_platon_squeeze_void_average_y
_platon_squeeze_void_average_z
_platon_squeeze_void_volume
_platon_squeeze_void_count_electrons
_platon_squeeze_void_content
1 0.808 0.250 0.006 1287 138 ' '
2 0.192 0.750 -0.117 1287 143 ' '
